data_2009616
loop_
_publ_author_name
'Pattabhi, V.'
'Banumathi, S.'
'Goverdhan, M.'
'Padma, S.'

_publ_section_title
;
 Cycloaddition products of
 tricyclo[6.2.1.0^2,7^]undeca-2(7),4,9-triene-3,6-dione
;
_journal_issue 4
_journal_name_full 'Acta Crystallographica Section C'
_journal_page_first 594
_journal_page_last 597
_journal_paper_doi 10.1107/S0108270193007814
_journal_volume 50
_journal_year 1994
_chemical_formula_moiety 'C19 H16 O2'
_chemical_formula_sum 'C19 H16 O2'
_chemical_formula_weight 276.34
_symmetry_cell_setting monoclinic
_symmetry_space_group_name_Hall '-P 2ybc'
_symmetry_space_group_name_H-M 'P 1 21/c 1'
_atom_type_scat_source IntTabIV
_cell_angle_alpha 90.
_cell_angle_beta 95.290(10)
_cell_angle_gamma 90.
_cell_formula_units_Z 4
_cell_length_a 6.2930(10)
_cell_length_b 28.3480(10)
_cell_length_c 7.8560(10)
_cell_measurement_reflns_used 25
_cell_measurement_temperature 295
_cell_measurement_theta_max 34
_cell_measurement_theta_min 11
_cell_volume 1395.5(3)
_diffrn_measurement_device Enraf-Nonius
_diffrn_measurement_method \w-2\q
_diffrn_radiation_type CuK\a
_diffrn_radiation_wavelength 1.5418
_diffrn_reflns_av_R_equivalents 0.01
_diffrn_reflns_limit_h_max 8
_diffrn_reflns_limit_h_min 0
_diffrn_reflns_limit_k_max 32
_diffrn_reflns_limit_k_min 0
_diffrn_reflns_limit_l_max 10
_diffrn_reflns_limit_l_min -10
_diffrn_reflns_number 3038
_diffrn_reflns_theta_max 70
_diffrn_standards_decay_% <5
_diffrn_standards_interval_time 120
_diffrn_standards_number 3
_exptl_absorpt_coefficient_mu 0.63
_exptl_absorpt_correction_type none
_exptl_crystal_colour 'pale green'
_exptl_crystal_density_diffrn 1.31
_exptl_crystal_description parallelepiped
_exptl_crystal_size_max 0.32
_exptl_crystal_size_mid 0.20
_exptl_crystal_size_min 0.20
_refine_diff_density_max 0.32
_refine_diff_density_min -0.32
_refine_ls_extinction_method none
_refine_ls_goodness_of_fit_obs 2.6
_refine_ls_hydrogen_treatment refall
_refine_ls_number_parameters 254
_refine_ls_number_reflns 2143
_refine_ls_R_factor_obs 0.064
_refine_ls_shift/esd_max 0.07
_refine_ls_structure_factor_coef F
_refine_ls_weighting_scheme
;4(F~o~)^2^/\s^2^(F~o~)^2^ where \s(F~o~)^2^ = [\s^2^(I)
 + (0.05I)^2^]^1/2^/Lp
;
_refine_ls_wR_factor_obs 0.063
_reflns_number_observed 2143
_reflns_number_total 2406
_reflns_observed_criterion I>2.5\s(I)
_cod_data_source_file ha1052.cif
_cod_data_source_block ha1052_structure_2_of_2
_cod_original_cell_volume 1395.5(4)
_cod_original_sg_symbol_H-M 'P 21/c'
_cod_database_code 2009616

loop_
_atom_site_label
_atom_site_fract_x
_atom_site_fract_y
_atom_site_fract_z
O20 .1458(3) .18518(5) 1.3004(2)
O21 .1707(3) .05488(5) .8013(2)
C1 .4871(3) .06798(8) 1.3701(2)
C2 .2560(3) .08224(7) 1.3847(2)
C3 .1815(2) .10670(5) 1.2164(2)
C4 .1320(2) .15619(5) 1.1853(2)
C5 .0558(2) .17075(4) 1.0034(2)
C6 -.1822(2) .18766(5) .9991(2)
C7 -.2243(3) .21464(5) .8296(2)
C8 -.1964(3) .18056(6) .6773(2)
C9 -.1426(3) .13068(6) .7472(2)
C10 .0742(2) .13413(5) .85810(10)
C11 .1443(2) .08447(5) .90920(10)
C12 .1843(2) .07378(4) 1.0911(2)
C13 .2562(3) .02743(5) 1.1751(2)
C14 .4882(3) .03537(7) 1.2483(3)
C15 .1468(4) .03338(8) 1.3432(3)
C16 -.3237(3) .14488(6) .9955(2)
C17 -.3051(3) .11579(5) .8653(3)
C18 -.4503(3) .22127(6) .7488(3)
C19 -.4254(3) .19272(7) .6190(3)
H1 .560(9) .072(2) 1.426(8)
H2 .231(7) .100(2) 1.481(5)
H5 .144(6) .1980(10) .981(5)
H6 -.182(7) .2050(10) 1.094(5)
H7 -.140(10) .241(3) .850(10)
H8 -.107(7) .189(2) .607(6)
H9 -.095(7) .110(2) .661(5)
H10 .171(6) .1450(10) .781(5)
H13 .210(10) .003(2) 1.115(9)
H14 .602(9) .022(2) 1.222(7)
H15 .170(8) .008(2) 1.435(6)
H16 -.394(4) .1397(8) 1.042(3)
H17 -.379(8) .086(2) .825(7)
H18 -.543(9) .240(2) .792(7)
H19 -.512(6) .1890(10) .526(5)
H152 -.020(10) .041(2) 1.317(9)

loop_
_geom_angle_atom_site_label_1
_geom_angle_atom_site_label_2
_geom_angle_atom_site_label_3
_geom_angle
_geom_angle_publ_flag
C2 C1 C14 107.8(2) yes
C1 C2 C3 105.90(10) yes
C1 C2 C15 98.8(2) yes
C3 C2 C15 97.30(10) yes
C2 C3 C4 128.90(10) yes
C2 C3 C12 107.00(10) yes
C4 C3 C12 124.00(10) yes
O20 C4 C3 121.80(10) yes
O20 C4 C5 120.50(10) yes
C3 C4 C5 117.60(10) yes
C4 C5 C6 108.70(10) yes
C4 C5 C10 118.00(10) yes
C6 C5 C10 108.90(10) yes
C5 C6 C7 105.00(10) yes
C5 C6 C16 108.40(10) yes
C7 C6 C16 109.30(10) yes
C6 C7 C8 109.50(10) yes
C6 C7 C18 120.30(10) yes
C8 C7 C18 85.60(10) yes
C7 C8 C9 109.30(10) yes
C7 C8 C19 85.40(10) yes
C9 C8 C19 119.2(2) yes
C8 C9 C10 107.10(10) yes
C8 C9 C17 109.80(10) yes
C10 C9 C17 106.50(10) yes
C5 C10 C9 109.40(10) yes
C5 C10 C11 117.70(9) yes
C9 C10 C11 108.00(10) yes
O21 C11 C10 120.80(10) yes
O21 C11 C12 121.10(10) yes
C10 C11 C12 118.10(10) yes
C3 C12 C11 123.70(10) yes
C3 C12 C13 107.60(10) yes
C11 C12 C13 128.40(10) yes
C12 C13 C14 105.70(10) yes
C12 C13 C15 97.90(10) yes
C14 C13 C15 98.40(10) yes
C1 C14 C13 107.7(2) yes
C2 C15 C13 93.00(10) yes
C6 C16 C17 114.90(10) yes
C9 C17 C16 114.50(10) yes
C7 C18 C19 94.2(2) yes
C8 C19 C18 94.8(2) yes

loop_
_geom_bond_atom_site_label_1
_geom_bond_atom_site_label_2
_geom_bond_distance
_geom_bond_publ_flag
O20 C4 1.219(2) yes
O21 C11 1.214(2) yes
C1 C2 1.524(3) yes
C1 C14 1.331(3) yes
C2 C3 1.528(2) yes
C2 C15 1.567(3) yes
C3 C4 1.453(2) yes
C3 C12 1.358(2) yes
C4 C5 1.523(2) yes
C5 C6 1.571(2) yes
C5 C10 1.555(2) yes
C6 C7 1.537(2) yes
C6 C16 1.503(2) yes
C7 C8 1.561(2) yes
C7 C18 1.514(3) yes
C8 C9 1.543(2) yes
C8 C19 1.511(3) yes
C9 C10 1.553(2) yes
C9 C17 1.503(2) yes
C10 C11 1.518(2) yes
C11 C12 1.460(2) yes
C12 C13 1.520(2) yes
C13 C14 1.536(3) yes
C13 C15 1.554(3) yes
C16 C17 1.328(3) yes
C18 C19 1.322(3) yes
C1 H1 0.62(6) no
C2 H2 0.94(4) no
C5 H5 0.97(4) no
C6 H6 0.89(4) no
C7 H7 0.93(8) no
C8 H8 0.87(5) no
C9 H9 0.95(4) no
C10 H10 0.95(4) no
C13 H13 0.87(7) no
C14 H14 0.86(6) no
C15 H15 1.02(5) no
C15 H152 1.07(7) no
C16 H16 0.62(2) no
C17 H17 1.00(5) no
C18 H18 0.88(6) no
C19 H19 0.88(4) no
